data_4061555
_journal_name_full Organometallics
_journal_paper_doi 10.1021/om050333a
_journal_year 2005
_chemical_formula_sum 'C72 H48 Fe12 O36 S6'
_chemical_formula_weight 2351.66
_space_group_IT_number 2
_symmetry_cell_setting triclinic
_symmetry_space_group_name_Hall '-P 1'
_symmetry_space_group_name_H-M 'P -1'
_cell_angle_alpha 99.362(3)
_cell_angle_beta 104.027(3)
_cell_angle_gamma 110.708(2)
_cell_formula_units_Z 2
_cell_length_a 14.9871(19)
_cell_length_b 16.828(2)
_cell_length_c 20.682(4)
_cell_measurement_temperature 293(2)
_cell_volume 4552.8(12)
_diffrn_ambient_temperature 293(2)
_exptl_crystal_density_diffrn 1.715
_cod_depositor_comments
;
The following automatic conversions were performed:
'_symmetry_cell_setting' value 'Triclinic' changed to 'triclinic'
according to '/home/saulius/struct/CIF-dictionaries/cif_core.dic'
dictionary named 'cif_core.dic' version 2.4.1 from 2010-06-29.

Automatic conversion script
Id: cif_fix_enum 1527 2010-12-29 10:47:43Z saulius 
;
_cod_database_code 4061555

loop_
_symmetry_equiv_pos_as_xyz
'x, y, z'
'-x, -y, -z'

loop_
_atom_site_label
_atom_site_type_symbol
_atom_site_fract_x
_atom_site_fract_y
_atom_site_fract_z
_atom_site_U_iso_or_equiv
_atom_site_adp_type
_atom_site_occupancy
_atom_site_symmetry_multiplicity
_atom_site_calc_flag
_atom_site_refinement_flags
_atom_site_disorder_assembly
_atom_site_disorder_group
Fe1 Fe 0.82944(7) 0.55786(6) -0.17659(5) 0.0589(3) Uani 1 1 d . . .
Fe2 Fe 0.96918(7) 0.71464(6) -0.09356(5) 0.0578(3) Uani 1 1 d . . .
Fe3 Fe 1.16367(6) 1.01119(6) 0.24572(5) 0.0561(3) Uani 1 1 d . . .
Fe4 Fe 1.30976(6) 0.94877(6) 0.27638(4) 0.0491(2) Uani 1 1 d . . .
Fe5 Fe 0.65899(6) 0.87604(6) 0.02520(4) 0.0506(2) Uani 1 1 d . . .
Fe6 Fe 0.58474(6) 0.89262(6) 0.12971(4) 0.0529(2) Uani 1 1 d . . .
Fe7 Fe 0.46576(6) 0.29095(6) 0.49268(4) 0.0492(2) Uani 1 1 d . . .
Fe8 Fe 0.62791(6) 0.27586(6) 0.56857(5) 0.0524(2) Uani 1 1 d . . .
Fe9 Fe 0.41385(7) 0.58245(6) 0.76448(5) 0.0535(3) Uani 1 1 d . . .
Fe10 Fe 0.27213(7) 0.57479(6) 0.82657(5) 0.0564(3) Uani 1 1 d . . .
Fe11 Fe 0.01203(7) 0.29777(6) 0.46660(5) 0.0571(3) Uani 1 1 d . . .
Fe12 Fe -0.10252(6) 0.13270(6) 0.38491(4) 0.0559(3) Uani 1 1 d . . .
S1 S 0.81951(12) 0.63855(11) -0.08294(8) 0.0569(4) Uani 1 1 d . . .
S2 S 1.15694(11) 0.87927(10) 0.19652(8) 0.0520(4) Uani 1 1 d . . .
S3 S 0.72887(11) 0.87830(10) 0.13462(8) 0.0471(4) Uani 1 1 d . . .
S4 S 0.51678(11) 0.31346(10) 0.60752(8) 0.0490(4) Uani 1 1 d . . .
S5 S 0.26053(11) 0.47451(10) 0.73575(8) 0.0488(4) Uani 1 1 d . . .
S6 S 0.05595(11) 0.18258(10) 0.45766(7) 0.0513(4) Uani 1 1 d . . .
O1 O 0.6291(4) 0.4123(4) -0.2269(3) 0.127(2) Uani 1 1 d . . .
O2 O 0.9234(4) 0.5265(3) -0.2807(3) 0.0824(15) Uani 1 1 d . . .
O3 O 0.9098(6) 0.4521(5) -0.1028(3) 0.134(3) Uani 1 1 d . . .
O4 O 1.1251(4) 0.7683(4) -0.1583(3) 0.0979(18) Uani 1 1 d . . .
O5 O 1.0861(5) 0.6380(5) -0.0113(3) 0.140(3) Uani 1 1 d . . .
O6 O 1.0418(4) 0.8797(4) 0.0134(3) 0.114(2) Uani 1 1 d . . .
O7 O 0.9790(4) 1.0000(4) 0.1502(3) 0.114(2) Uani 1 1 d . . .
O8 O 1.0806(4) 0.9604(4) 0.3544(3) 0.1033(19) Uani 1 1 d . . .
O9 O 1.2343(4) 1.1942(4) 0.3224(3) 0.0964(18) Uani 1 1 d . . .
O10 O 1.3763(4) 0.8110(4) 0.2387(3) 0.0941(17) Uani 1 1 d . . .
O11 O 1.4987(4) 1.0812(3) 0.3777(3) 0.0971(19) Uani 1 1 d . . .
O12 O 1.2444(3) 0.8894(3) 0.3882(2) 0.0712(14) Uani 1 1 d . . .
O13 O 0.8206(4) 0.8718(4) -0.0277(3) 0.0999(19) Uani 1 1 d . . .
O14 O 0.5426(4) 0.6865(3) -0.0210(3) 0.1004(19) Uani 1 1 d . . .
O15 O 0.5190(4) 0.8881(3) -0.0942(2) 0.0917(18) Uani 1 1 d . . .
O16 O 0.4604(4) 0.7045(4) 0.1072(4) 0.130(3) Uani 1 1 d . . .
O17 O 0.4001(4) 0.9061(3) 0.0580(3) 0.0855(16) Uani 1 1 d . . .
O18 O 0.6040(4) 0.9399(4) 0.2758(3) 0.0978(18) Uani 1 1 d . . .
O19 O 0.3078(4) 0.3551(3) 0.4780(3) 0.105(2) Uani 1 1 d . . .
O20 O 0.3334(4) 0.1044(3) 0.4580(2) 0.0797(15) Uani 1 1 d . . .
O21 O 0.4646(4) 0.2608(4) 0.3500(3) 0.0975(19) Uani 1 1 d . . .
O22 O 0.5216(4) 0.0880(3) 0.5543(3) 0.0924(17) Uani 1 1 d . . .
O23 O 0.7180(4) 0.2311(4) 0.4667(3) 0.107(2) Uani 1 1 d . . .
O24 O 0.7858(4) 0.3110(3) 0.6971(3) 0.0992(19) Uani 1 1 d . . .
O25 O 0.4734(5) 0.5236(4) 0.6476(3) 0.1010(19) Uani 1 1 d . . .
O26 O 0.5229(4) 0.5106(4) 0.8580(3) 0.0982(18) Uani 1 1 d . . .
O27 O 0.5857(4) 0.7525(3) 0.8272(3) 0.1039(19) Uani 1 1 d . . .
O28 O 0.3657(4) 0.5061(3) 0.9322(2) 0.0789(15) Uani 1 1 d . . .
O29 O 0.3350(5) 0.7362(4) 0.9335(3) 0.124(2) Uani 1 1 d . . .
O30 O 0.0686(4) 0.4814(5) 0.8278(4) 0.136(3) Uani 1 1 d . . .
O31 O 0.2020(4) 0.4424(4) 0.5539(3) 0.0929(17) Uani 1 1 d . . .
O32 O -0.0714(4) 0.2651(4) 0.5780(3) 0.0955(17) Uani 1 1 d . . .
O33 O -0.1028(5) 0.4024(4) 0.4367(3) 0.128(2) Uani 1 1 d . . .
O34 O -0.2015(4) 0.0607(4) 0.4807(3) 0.110(2) Uani 1 1 d . . .
O35 O -0.2824(4) 0.1542(3) 0.3133(3) 0.0886(16) Uani 1 1 d . . .
O36 O -0.1413(4) -0.0437(4) 0.3084(3) 0.0929(17) Uani 1 1 d . . .
C1 C 0.7072(6) 0.4690(5) -0.2079(4) 0.081(2) Uani 1 1 d . . .
C2 C 0.8852(5) 0.5370(4) -0.2418(4) 0.0619(19) Uani 1 1 d . . .
C3 C 0.8836(6) 0.4978(6) -0.1291(4) 0.087(2) Uani 1 1 d . . .
C4 C 1.0647(6) 0.7471(4) -0.1329(3) 0.065(2) Uani 1 1 d . . .
C5 C 1.0369(5) 0.6645(5) -0.0441(4) 0.082(2) Uani 1 1 d . . .
C6 C 1.0115(6) 0.8139(5) -0.0278(4) 0.081(2) Uani 1 1 d . . .
C7 C 1.0491(5) 1.0039(4) 0.1877(4) 0.071(2) Uani 1 1 d . . .
C8 C 1.1160(5) 0.9782(5) 0.3126(4) 0.066(2) Uani 1 1 d . . .
C9 C 1.2089(5) 1.1220(5) 0.2924(4) 0.070(2) Uani 1 1 d . . .
C10 C 1.3518(5) 0.8649(5) 0.2549(4) 0.0625(19) Uani 1 1 d . . .
C11 C 1.4245(5) 1.0295(5) 0.3386(4) 0.0640(19) Uani 1 1 d . . .
C12 C 1.2678(4) 0.9151(4) 0.3453(3) 0.0515(16) Uani 1 1 d . . .
C13 C 0.7564(6) 0.8731(5) -0.0081(4) 0.068(2) Uani 1 1 d . . .
C14 C 0.5878(5) 0.7620(5) -0.0009(3) 0.069(2) Uani 1 1 d . . .
C15 C 0.5743(5) 0.8855(4) -0.0475(3) 0.0638(19) Uani 1 1 d . . .
C16 C 0.5102(6) 0.7761(6) 0.1135(4) 0.082(2) Uani 1 1 d . . .
C17 C 0.4733(5) 0.9037(5) 0.0885(3) 0.0664(19) Uani 1 1 d . . .
C18 C 0.5955(5) 0.9199(5) 0.2180(4) 0.067(2) Uani 1 1 d . . .
C37 C 0.3682(5) 0.3287(4) 0.4835(4) 0.067(2) Uani 1 1 d . . .
C38 C 0.3884(5) 0.1755(5) 0.4726(3) 0.0574(18) Uani 1 1 d . . .
C39 C 0.4674(5) 0.2742(4) 0.4070(4) 0.066(2) Uani 1 1 d . . .
C40 C 0.5599(5) 0.1613(5) 0.5583(3) 0.0626(19) Uani 1 1 d . . .
C41 C 0.6836(5) 0.2493(5) 0.5062(4) 0.070(2) Uani 1 1 d . . .
C42 C 0.7226(5) 0.2954(4) 0.6471(4) 0.0625(19) Uani 1 1 d . . .
C43 C 0.4504(5) 0.5463(5) 0.6931(4) 0.068(2) Uani 1 1 d . . .
C44 C 0.4770(5) 0.5382(5) 0.8232(4) 0.0654(19) Uani 1 1 d . . .
C45 C 0.5164(5) 0.6861(5) 0.8024(4) 0.069(2) Uani 1 1 d . . .
C46 C 0.3328(5) 0.5335(4) 0.8903(3) 0.0605(18) Uani 1 1 d . . .
C47 C 0.3107(6) 0.6733(5) 0.8926(4) 0.080(2) Uani 1 1 d . . .
C48 C 0.1485(6) 0.5195(6) 0.8287(4) 0.084(2) Uani 1 1 d . . .
C49 C 0.1275(5) 0.3856(5) 0.5206(4) 0.071(2) Uani 1 1 d . . .
C50 C -0.0405(5) 0.2736(5) 0.5320(4) 0.0641(19) Uani 1 1 d . . .
C51 C -0.0585(6) 0.3612(6) 0.4469(4) 0.088(3) Uani 1 1 d . . .
C52 C -0.1606(5) 0.0940(5) 0.4461(4) 0.071(2) Uani 1 1 d . . .
C53 C -0.2123(5) 0.1452(5) 0.3410(3) 0.066(2) Uani 1 1 d . . .
C54 C -0.1260(5) 0.0259(5) 0.3384(3) 0.066(2) Uani 1 1 d . . .
C19 C 0.7588(7) 0.6248(7) -0.2346(4) 0.084(3) Uani 1 1 d . . .
H19A H 0.724(5) 0.590(5) -0.282(4) 0.100 Uiso 1 1 d . . .
H19B H 0.710(5) 0.629(5) -0.218(4) 0.100 Uiso 1 1 d . . .
C20 C 0.8520(7) 0.6942(5) -0.2126(4) 0.078(2) Uani 1 1 d . . .
H20 H 0.8949 0.6908 -0.2377 0.094 Uiso 1 1 calc R . .
C21 C 0.8899(6) 0.7693(5) -0.1569(4) 0.083(2) Uani 1 1 d . . .
H21A H 0.8380 0.7793 -0.1410 0.099 Uiso 1 1 calc R . .
H21B H 0.9333 0.8222 -0.1652 0.099 Uiso 1 1 calc R . .
C24 C 1.3588(3) 0.9957(3) 0.1972(2) 0.069(2) Uani 1 1 d . . .
H24A H 1.4313 1.0193 0.2071 0.083 Uiso 1 1 calc R . .
H24B H 1.3232 0.9550 0.1513 0.083 Uiso 1 1 calc R . .
C23 C 1.3214(3) 1.0600(3) 0.2128(2) 0.0637(19) Uani 1 1 d R . .
H23 H 1.3598 1.1080 0.2517 0.076 Uiso 1 1 calc R . .
C22 C 1.2265(3) 1.0540(3) 0.1711(2) 0.071(2) Uani 1 1 d R . .
H22A H 1.1986 1.0105 0.1264 0.085 Uiso 1 1 d R . .
H22B H 1.2269 1.1104 0.1661 0.085 Uiso 1 1 d R . .
C27 C 0.6712(3) 1.0286(3) 0.1510(3) 0.0614(18) Uani 1 1 d . . .
H27A H 0.6375 1.0648 0.1650 0.074 Uiso 1 1 calc R . .
H27B H 0.7383 1.0486 0.1838 0.074 Uiso 1 1 calc R . .
C26 C 0.6696(3) 1.0196(3) 0.0819(3) 0.0582(18) Uani 1 1 d R . .
H26 H 0.6120 1.0172 0.0504 0.070 Uiso 1 1 calc R . .
C25 C 0.7443(5) 1.0141(4) 0.0556(3) 0.0607(18) Uani 1 1 d . . .
H25A H 0.8098 1.0338 0.0904 0.073 Uiso 1 1 calc R . .
H25B H 0.7493 1.0401 0.0174 0.073 Uiso 1 1 calc R . .
C28 C 0.8273(5) 0.5898(4) -0.0106(3) 0.0577(17) Uani 1 1 d . . .
H28A H 0.7637 0.5404 -0.0192 0.069 Uiso 1 1 calc R . .
H28B H 0.8795 0.5677 -0.0062 0.069 Uiso 1 1 calc R . .
C29 C 1.0724(4) 0.7889(4) 0.2196(3) 0.0563(17) Uani 1 1 d . . .
H29A H 1.0964 0.7424 0.2199 0.068 Uiso 1 1 calc R . .
H29B H 1.0701 0.8097 0.2655 0.068 Uiso 1 1 calc R . .
C30 C 0.7201(4) 0.7714(4) 0.1463(3) 0.0503(16) Uani 1 1 d . . .
H30A H 0.7242 0.7718 0.1939 0.060 Uiso 1 1 calc R . .
H30B H 0.6549 0.7264 0.1166 0.060 Uiso 1 1 calc R . .
C36 C 0.7802(5) 0.6858(4) 0.0688(3) 0.0493(16) Uani 1 1 d . . .
H36 H 0.7165 0.6635 0.0358 0.059 Uiso 1 1 calc R . .
C31 C 0.8509(5) 0.6570(4) 0.0555(3) 0.0463(15) Uani 1 1 d . . .
C32 C 0.9457(4) 0.6922(4) 0.1055(3) 0.0476(16) Uani 1 1 d . . .
H32 H 0.9948 0.6740 0.0973 0.057 Uiso 1 1 calc R . .
C33 C 0.9692(4) 0.7538(4) 0.1674(3) 0.0446(15) Uani 1 1 d . . .
C34 C 0.8971(4) 0.7807(3) 0.1780(3) 0.0395(14) Uani 1 1 d . . .
H34 H 0.9127 0.8230 0.2188 0.047 Uiso 1 1 calc R . .
C35 C 0.8014(4) 0.7473(4) 0.1302(3) 0.0412(14) Uani 1 1 d . . .
C55 C 0.5593(4) 0.4262(3) 0.5133(2) 0.0627(19) Uani 1 1 d . . .
H55A H 0.5457 0.4507 0.4746 0.075 Uiso 1 1 calc R . .
H55B H 0.5616 0.4631 0.5555 0.075 Uiso 1 1 calc R . .
C56 C 0.6415(4) 0.4037(3) 0.5207(2) 0.0619(18) Uani 1 1 d R . .
H56 H 0.6510 0.3810 0.4801 0.074 Uiso 1 1 calc R . .
C57 C 0.7106(5) 0.4118(4) 0.5826(4) 0.072(2) Uani 1 1 d . . .
H57A H 0.7099 0.4499 0.6229 0.087 Uiso 1 1 calc R . .
H57B H 0.7787 0.4268 0.5812 0.087 Uiso 1 1 calc R . .
C58 C 0.3406(5) 0.6405(4) 0.7004(4) 0.071(2) Uani 1 1 d . . .
H58A H 0.3868 0.6889 0.6890 0.086 Uiso 1 1 calc R . .
H58B H 0.2889 0.5981 0.6585 0.086 Uiso 1 1 calc R . .
C59 C 0.3007(7) 0.6691(5) 0.7504(4) 0.077(2) Uani 1 1 d . . .
H59 H 0.3438 0.7206 0.7854 0.092 Uiso 1 1 calc R . .
C60 C 0.2039(6) 0.6279(5) 0.7524(4) 0.084(2) Uani 1 1 d . . .
H60A H 0.1561 0.5845 0.7097 0.101 Uiso 1 1 calc R . .
H60B H 0.1768 0.6677 0.7707 0.101 Uiso 1 1 calc R . .
C61 C 0.0738(5) 0.3262(5) 0.3866(3) 0.078(2) Uani 1 1 d . . .
H61A H 0.0858 0.3849 0.3811 0.094 Uiso 1 1 calc R . .
H61B H 0.1325 0.3134 0.3887 0.094 Uiso 1 1 calc R . .
C62 C -0.0170(5) 0.2595(6) 0.3399(4) 0.074(2) Uani 1 1 d . . .
H62 H -0.0707 0.2755 0.3273 0.089 Uiso 1 1 calc R . .
C63 C -0.0360(5) 0.1722(5) 0.3103(3) 0.071(2) Uani 1 1 d . . .
H63A H 0.0246 0.1622 0.3133 0.085 Uiso 1 1 calc R . .
H63B H -0.0827 0.1481 0.2632 0.085 Uiso 1 1 calc R . .
C64 C 0.4362(4) 0.2265(4) 0.6370(3) 0.0574(17) Uani 1 1 d . . .
H64A H 0.4172 0.1694 0.6056 0.069 Uiso 1 1 calc R . .
H64B H 0.4737 0.2273 0.6827 0.069 Uiso 1 1 calc R . .
C65 C 0.2600(4) 0.3748(3) 0.7582(3) 0.0501(16) Uani 1 1 d . . .
H65A H 0.3191 0.3898 0.7977 0.060 Uiso 1 1 calc R . .
H65B H 0.2007 0.3475 0.7712 0.060 Uiso 1 1 calc R . .
C66 C 0.0646(4) 0.1405(4) 0.5337(3) 0.0522(17) Uani 1 1 d . . .
H66A H 0.0092 0.1396 0.5504 0.063 Uiso 1 1 calc R . .
H66B H 0.0588 0.0803 0.5210 0.063 Uiso 1 1 calc R . .
C72 C 0.2518(4) 0.1891(4) 0.5889(3) 0.0457(15) Uani 1 1 d . . .
H72 H 0.2491 0.1482 0.5515 0.055 Uiso 1 1 calc R . .
C67 C 0.3434(4) 0.2392(4) 0.6399(3) 0.0453(15) Uani 1 1 d . . .
C68 C 0.3456(5) 0.3008(4) 0.6949(3) 0.0479(16) Uani 1 1 d . . .
H68 H 0.4066 0.3362 0.7297 0.058 Uiso 1 1 calc R . .
C69 C 0.2599(4) 0.3104(3) 0.6989(3) 0.0397(14) Uani 1 1 d . . .
C70 C 0.1688(4) 0.2579(4) 0.6469(3) 0.0448(15) Uani 1 1 d . . .
H70 H 0.1104 0.2640 0.6497 0.054 Uiso 1 1 calc R . .
C71 C 0.1634(4) 0.1968(4) 0.5909(3) 0.0449(15) Uani 1 1 d . . .

loop_
_atom_site_aniso_label
_atom_site_aniso_U_11
_atom_site_aniso_U_22
_atom_site_aniso_U_33
_atom_site_aniso_U_23
_atom_site_aniso_U_13
_atom_site_aniso_U_12
Fe1 0.0668(6) 0.0651(6) 0.0483(6) 0.0107(5) 0.0194(5) 0.0327(5)
Fe2 0.0677(6) 0.0573(6) 0.0549(6) 0.0197(5) 0.0239(5) 0.0287(5)
Fe3 0.0506(5) 0.0548(6) 0.0631(6) 0.0229(5) 0.0113(5) 0.0236(5)
Fe4 0.0438(5) 0.0552(6) 0.0499(5) 0.0135(5) 0.0166(4) 0.0214(4)
Fe5 0.0554(6) 0.0542(6) 0.0443(5) 0.0150(4) 0.0132(4) 0.0262(5)
Fe6 0.0523(5) 0.0585(6) 0.0522(6) 0.0135(5) 0.0184(4) 0.0273(5)
Fe7 0.0497(5) 0.0526(6) 0.0481(5) 0.0148(4) 0.0155(4) 0.0241(4)
Fe8 0.0454(5) 0.0535(6) 0.0566(6) 0.0092(5) 0.0124(4) 0.0239(5)
Fe9 0.0601(6) 0.0471(6) 0.0569(6) 0.0156(5) 0.0296(5) 0.0183(5)
Fe10 0.0629(6) 0.0575(6) 0.0576(6) 0.0137(5) 0.0288(5) 0.0291(5)
Fe11 0.0536(6) 0.0595(6) 0.0533(6) 0.0156(5) 0.0111(5) 0.0219(5)
Fe12 0.0481(5) 0.0687(7) 0.0409(5) 0.0051(5) 0.0097(4) 0.0204(5)
S1 0.0623(11) 0.0657(11) 0.0469(10) 0.0119(9) 0.0190(8) 0.0314(9)
S2 0.0499(9) 0.0543(10) 0.0468(9) 0.0165(8) 0.0126(7) 0.0166(8)
S3 0.0456(9) 0.0505(10) 0.0456(9) 0.0150(8) 0.0118(7) 0.0214(8)
S4 0.0515(9) 0.0483(10) 0.0479(9) 0.0108(8) 0.0161(7) 0.0224(8)
S5 0.0569(10) 0.0461(9) 0.0444(9) 0.0129(8) 0.0185(8) 0.0205(8)
S6 0.0475(9) 0.0605(11) 0.0408(9) 0.0111(8) 0.0114(7) 0.0195(8)
O1 0.089(4) 0.126(6) 0.108(5) -0.010(4) 0.033(4) -0.003(4)
O2 0.093(4) 0.113(4) 0.063(3) 0.024(3) 0.041(3) 0.056(3)
O3 0.211(7) 0.177(7) 0.136(5) 0.105(5) 0.108(5) 0.155(6)
O4 0.118(5) 0.094(4) 0.106(4) 0.032(3) 0.071(4) 0.045(4)
O5 0.118(5) 0.216(7) 0.143(6) 0.121(6) 0.043(4) 0.100(5)
O6 0.115(5) 0.089(4) 0.104(5) -0.011(4) 0.024(4) 0.027(4)
O7 0.066(3) 0.110(5) 0.142(5) 0.065(4) -0.016(3) 0.028(3)
O8 0.108(4) 0.146(5) 0.109(5) 0.063(4) 0.066(4) 0.080(4)
O9 0.085(4) 0.073(4) 0.113(5) -0.002(3) 0.013(3) 0.037(3)
O10 0.099(4) 0.086(4) 0.122(5) 0.022(4) 0.054(3) 0.057(3)
O11 0.054(3) 0.085(4) 0.107(4) 0.009(3) 0.002(3) 0.003(3)
O12 0.083(3) 0.088(4) 0.061(3) 0.034(3) 0.032(3) 0.043(3)
O13 0.106(5) 0.142(5) 0.094(4) 0.047(4) 0.059(4) 0.075(4)
O14 0.096(4) 0.060(3) 0.097(4) 0.005(3) -0.012(3) 0.014(3)
O15 0.104(4) 0.099(4) 0.061(3) 0.024(3) -0.004(3) 0.049(3)
O16 0.095(5) 0.071(4) 0.226(8) 0.035(5) 0.078(5) 0.023(4)
O17 0.070(3) 0.108(4) 0.084(4) 0.018(3) 0.012(3) 0.056(3)
O18 0.093(4) 0.120(5) 0.064(4) 0.027(4) 0.029(3) 0.021(3)
O19 0.062(3) 0.094(4) 0.162(6) 0.030(4) 0.023(3) 0.046(3)
O20 0.091(4) 0.049(3) 0.072(3) -0.002(3) 0.027(3) 0.007(3)
O21 0.103(4) 0.105(4) 0.056(3) 0.013(3) 0.037(3) 0.006(3)
O22 0.085(4) 0.058(3) 0.136(5) 0.023(3) 0.031(3) 0.035(3)
O23 0.075(4) 0.140(5) 0.105(5) -0.004(4) 0.041(3) 0.053(4)
O24 0.091(4) 0.087(4) 0.090(4) 0.025(3) -0.017(3) 0.034(3)
O25 0.148(5) 0.110(5) 0.087(4) 0.033(4) 0.080(4) 0.070(4)
O26 0.090(4) 0.120(5) 0.110(5) 0.053(4) 0.037(3) 0.059(4)
O27 0.104(4) 0.061(4) 0.103(4) -0.001(3) 0.037(3) -0.008(3)
O28 0.088(4) 0.078(4) 0.062(3) 0.028(3) 0.019(3) 0.024(3)
O29 0.162(6) 0.088(5) 0.101(5) -0.018(4) 0.028(4) 0.058(4)
O30 0.078(4) 0.193(7) 0.190(7) 0.112(6) 0.073(5) 0.069(5)
O31 0.074(4) 0.091(4) 0.081(4) 0.003(3) 0.020(3) 0.011(3)
O32 0.088(4) 0.120(5) 0.089(4) 0.026(4) 0.043(3) 0.045(3)
O33 0.132(5) 0.136(6) 0.145(6) 0.043(4) 0.024(4) 0.099(5)
O34 0.107(4) 0.122(5) 0.078(4) 0.021(4) 0.048(3) 0.012(4)
O35 0.070(3) 0.101(4) 0.078(4) 0.001(3) 0.002(3) 0.041(3)
O36 0.112(4) 0.086(4) 0.072(4) 0.005(3) 0.013(3) 0.050(4)
C1 0.080(6) 0.089(6) 0.056(5) -0.001(4) 0.021(4) 0.025(5)
C2 0.074(5) 0.063(5) 0.051(4) 0.018(4) 0.021(4) 0.030(4)
C3 0.111(6) 0.125(7) 0.074(5) 0.045(5) 0.058(5) 0.079(6)
C4 0.093(6) 0.048(4) 0.055(4) 0.010(4) 0.031(4) 0.028(4)
C5 0.062(5) 0.114(7) 0.084(6) 0.056(5) 0.034(4) 0.033(5)
C6 0.080(6) 0.067(5) 0.080(6) 0.000(5) 0.020(5) 0.023(5)
C7 0.065(5) 0.049(4) 0.084(5) 0.027(4) 0.004(4) 0.015(4)
C8 0.066(5) 0.070(5) 0.078(5) 0.027(4) 0.026(4) 0.042(4)
C9 0.063(5) 0.065(5) 0.086(6) 0.020(5) 0.020(4) 0.034(4)
C10 0.051(4) 0.055(5) 0.079(5) 0.014(4) 0.019(4) 0.023(4)
C11 0.060(4) 0.071(5) 0.065(5) 0.016(4) 0.027(4) 0.027(4)
C12 0.050(4) 0.058(4) 0.044(4) 0.010(3) 0.013(3) 0.023(3)
C13 0.079(5) 0.082(5) 0.051(4) 0.022(4) 0.019(4) 0.042(5)
C14 0.073(5) 0.061(5) 0.052(4) 0.012(4) -0.004(4) 0.022(4)
C15 0.075(5) 0.061(5) 0.048(4) 0.009(4) 0.010(4) 0.028(4)
C16 0.069(5) 0.089(6) 0.111(7) 0.030(6) 0.035(5) 0.053(5)
C17 0.069(5) 0.079(5) 0.058(5) 0.018(4) 0.021(4) 0.039(4)
C18 0.055(4) 0.085(5) 0.061(5) 0.024(4) 0.023(4) 0.024(4)
C37 0.057(4) 0.063(5) 0.085(5) 0.022(4) 0.020(4) 0.031(4)
C38 0.066(5) 0.061(5) 0.043(4) 0.006(4) 0.011(3) 0.031(4)
C39 0.058(4) 0.066(5) 0.059(5) 0.020(4) 0.018(4) 0.009(4)
C40 0.064(5) 0.068(5) 0.067(5) 0.013(4) 0.020(4) 0.041(4)
C41 0.048(4) 0.075(5) 0.093(6) 0.013(5) 0.023(4) 0.035(4)
C42 0.064(5) 0.046(4) 0.067(5) 0.011(4) 0.013(4) 0.018(4)
C43 0.080(5) 0.069(5) 0.086(6) 0.041(5) 0.049(5) 0.044(4)
C44 0.055(4) 0.073(5) 0.065(5) 0.014(4) 0.026(4) 0.021(4)
C45 0.077(5) 0.054(5) 0.075(5) 0.016(4) 0.041(4) 0.017(4)
C46 0.063(4) 0.055(4) 0.053(4) 0.005(4) 0.028(4) 0.011(4)
C47 0.090(6) 0.067(5) 0.083(6) 0.002(5) 0.027(5) 0.042(5)
C48 0.084(6) 0.115(7) 0.096(6) 0.050(5) 0.055(5) 0.063(5)
C49 0.063(5) 0.076(5) 0.064(5) 0.017(4) 0.013(4) 0.024(4)
C50 0.052(4) 0.073(5) 0.064(5) 0.012(4) 0.014(4) 0.029(4)
C51 0.088(6) 0.102(7) 0.079(6) 0.023(5) 0.009(4) 0.055(5)
C52 0.057(4) 0.080(5) 0.057(5) 0.000(4) 0.012(4) 0.019(4)
C53 0.058(4) 0.075(5) 0.044(4) -0.006(4) 0.003(3) 0.022(4)
C54 0.069(5) 0.077(6) 0.044(4) 0.004(4) 0.012(4) 0.031(4)
C19 0.107(8) 0.097(7) 0.052(5) 0.019(5) 0.013(5) 0.058(6)
C20 0.111(7) 0.074(6) 0.068(5) 0.029(5) 0.026(5) 0.056(5)
C21 0.105(6) 0.076(6) 0.082(6) 0.034(5) 0.027(5) 0.051(5)
C24 0.067(5) 0.078(5) 0.072(5) 0.027(4) 0.042(4) 0.025(4)
C23 0.082(5) 0.060(5) 0.054(4) 0.027(4) 0.036(4) 0.021(4)
C22 0.074(5) 0.059(5) 0.080(5) 0.036(4) 0.027(4) 0.020(4)
C27 0.063(4) 0.062(4) 0.059(4) 0.014(4) 0.016(3) 0.029(4)
C26 0.065(4) 0.048(4) 0.062(5) 0.015(3) 0.015(4) 0.027(3)
C25 0.077(5) 0.053(4) 0.055(4) 0.020(3) 0.023(4) 0.026(4)
C28 0.067(4) 0.054(4) 0.055(4) 0.018(4) 0.029(3) 0.020(3)
C29 0.056(4) 0.062(4) 0.062(4) 0.029(4) 0.022(3) 0.031(3)
C30 0.049(4) 0.066(4) 0.046(4) 0.028(3) 0.015(3) 0.029(3)
C36 0.050(4) 0.051(4) 0.043(4) 0.021(3) 0.009(3) 0.016(3)
C31 0.053(4) 0.046(4) 0.047(4) 0.024(3) 0.022(3) 0.019(3)
C32 0.043(4) 0.053(4) 0.065(4) 0.030(4) 0.027(3) 0.027(3)
C33 0.039(4) 0.044(4) 0.047(4) 0.019(3) 0.009(3) 0.014(3)
C34 0.042(3) 0.032(3) 0.040(3) 0.010(3) 0.012(3) 0.011(3)
C35 0.043(3) 0.044(4) 0.045(4) 0.025(3) 0.021(3) 0.017(3)
C55 0.066(4) 0.057(4) 0.069(5) 0.025(4) 0.025(4) 0.023(4)
C56 0.056(4) 0.055(4) 0.072(5) 0.020(4) 0.025(4) 0.015(4)
C57 0.069(5) 0.065(5) 0.074(5) 0.016(4) 0.021(4) 0.020(4)
C58 0.097(5) 0.060(5) 0.075(5) 0.026(4) 0.043(4) 0.038(4)
C59 0.125(7) 0.055(5) 0.067(5) 0.022(4) 0.037(5) 0.048(5)
C60 0.111(7) 0.084(6) 0.095(6) 0.041(5) 0.049(5) 0.066(5)
C61 0.076(5) 0.087(6) 0.066(5) 0.039(4) 0.019(4) 0.022(5)
C62 0.073(5) 0.106(7) 0.055(5) 0.042(5) 0.023(4) 0.040(5)
C63 0.054(4) 0.098(6) 0.050(4) 0.019(4) 0.013(3) 0.020(4)
C64 0.063(4) 0.074(5) 0.046(4) 0.024(3) 0.019(3) 0.035(4)
C65 0.060(4) 0.046(4) 0.046(4) 0.015(3) 0.021(3) 0.020(3)
C66 0.052(4) 0.046(4) 0.049(4) 0.014(3) 0.010(3) 0.014(3)
C72 0.058(4) 0.044(4) 0.036(3) 0.013(3) 0.015(3) 0.022(3)
C67 0.049(4) 0.048(4) 0.049(4) 0.026(3) 0.018(3) 0.024(3)
C68 0.052(4) 0.048(4) 0.041(4) 0.021(3) 0.012(3) 0.017(3)
C69 0.050(4) 0.033(3) 0.033(3) 0.011(3) 0.010(3) 0.015(3)
C70 0.046(4) 0.043(4) 0.046(4) 0.016(3) 0.017(3) 0.015(3)
C71 0.047(4) 0.038(4) 0.040(4) 0.014(3) 0.007(3) 0.010(3)

loop_
_geom_bond_atom_site_label_1
_geom_bond_atom_site_label_2
_geom_bond_distance
_geom_bond_site_symmetry_2
_geom_bond_publ_flag
Fe1 C3 1.778(8) . ?
Fe1 C1 1.784(8) . ?
Fe1 C2 1.800(8) . ?
Fe1 C19 2.121(8) . ?
Fe1 S1 2.246(2) . ?
Fe1 C20 2.462(7) . ?
Fe1 Fe2 2.6778(13) . ?
Fe2 C6 1.771(9) . ?
Fe2 C4 1.779(8) . ?
Fe2 C5 1.781(8) . ?
Fe2 C21 2.093(6) . ?
Fe2 S1 2.2402(19) . ?
Fe3 C9 1.753(8) . ?
Fe3 C8 1.783(8) . ?
Fe3 C7 1.791(7) . ?
Fe3 C22 2.091(3) . ?
Fe3 S2 2.243(2) . ?
Fe3 Fe4 2.7330(12) . ?
Fe4 C10 1.774(8) . ?
Fe4 C11 1.779(7) . ?
Fe4 C12 1.787(7) . ?
Fe4 C24 2.106(3) . ?
Fe4 S2 2.2327(17) . ?
Fe4 C23 2.437(4) . ?
Fe5 C14 1.746(7) . ?
Fe5 C13 1.771(9) . ?
Fe5 C15 1.787(7) . ?
Fe5 C25 2.112(6) . ?
Fe5 S3 2.2391(16) . ?
Fe5 C26 2.440(5) . ?
Fe5 Fe6 2.6790(14) . ?
Fe6 C18 1.762(8) . ?
Fe6 C17 1.770(7) . ?
Fe6 C16 1.806(9) . ?
Fe6 C27 2.099(4) . ?
Fe6 S3 2.2370(18) . ?
Fe7 C39 1.757(8) . ?
Fe7 C37 1.771(7) . ?
Fe7 C38 1.790(7) . ?
Fe7 C55 2.113(4) . ?
Fe7 S4 2.2341(17) . ?
Fe7 Fe8 2.6741(12) . ?
Fe8 C42 1.773(7) . ?
Fe8 C41 1.777(9) . ?
Fe8 C40 1.781(8) . ?
Fe8 C57 2.111(6) . ?
Fe8 S4 2.2478(19) . ?
Fe8 C56 2.476(4) . ?
Fe9 C45 1.759(7) . ?
Fe9 C44 1.778(8) . ?
Fe9 C43 1.785(8) . ?
Fe9 C58 2.096(6) . ?
Fe9 S5 2.2289(17) . ?
Fe9 Fe10 2.7129(14) . ?
Fe10 C48 1.771(9) . ?
Fe10 C47 1.774(8) . ?
Fe10 C46 1.793(7) . ?
Fe10 C60 2.128(6) . ?
Fe10 S5 2.2380(19) . ?
Fe10 C59 2.418(7) . ?
Fe11 C50 1.756(8) . ?
Fe11 C49 1.773(7) . ?
Fe11 C51 1.775(8) . ?
Fe11 C61 2.125(7) . ?
Fe11 S6 2.2516(19) . ?
Fe11 C62 2.484(7) . ?
Fe11 Fe12 2.6855(13) . ?
Fe12 C54 1.762(8) . ?
Fe12 C53 1.778(7) . ?
Fe12 C52 1.785(8) . ?
Fe12 C63 2.105(6) . ?
Fe12 S6 2.2485(16) . ?
S1 C28 1.820(6) . ?
S2 C29 1.820(6) . ?
S3 C30 1.818(6) . ?
S4 C64 1.835(6) . ?
S5 C65 1.811(5) . ?
S6 C66 1.823(5) . ?
O1 C1 1.140(8) . ?
O2 C2 1.120(8) . ?
O3 C3 1.135(8) . ?
O4 C4 1.133(8) . ?
O5 C5 1.137(7) . ?
O6 C6 1.144(8) . ?
O7 C7 1.118(7) . ?
O8 C8 1.145(8) . ?
O9 C9 1.148(8) . ?
O10 C10 1.124(7) . ?
O11 C11 1.140(7) . ?
O12 C12 1.126(6) . ?
O13 C13 1.137(8) . ?
O14 C14 1.153(7) . ?
O15 C15 1.128(6) . ?
O16 C16 1.136(8) . ?
O17 C17 1.143(7) . ?
O18 C18 1.150(8) . ?
O19 C37 1.133(7) . ?
O20 C38 1.125(7) . ?
O21 C39 1.151(7) . ?
O22 C40 1.141(7) . ?
O23 C41 1.124(8) . ?
O24 C42 1.138(6) . ?
O25 C43 1.132(8) . ?
O26 C44 1.140(7) . ?
O27 C45 1.152(7) . ?
O28 C46 1.135(7) . ?
O29 C47 1.122(8) . ?
O30 C48 1.133(8) . ?
O31 C49 1.137(7) . ?
O32 C50 1.162(8) . ?
O33 C51 1.127(8) . ?
O34 C52 1.141(8) . ?
O35 C53 1.141(7) . ?
O36 C54 1.146(7) . ?
C19 C20 1.374(11) . ?
C19 H19A 0.95(7) . ?
C19 H19B 0.90(7) . ?
C20 C21 1.394(9) . ?
C20 H20 0.9300 . ?
C21 H21A 0.9700 . ?
C21 H21B 0.9700 . ?
C24 C23 1.4102 . ?
C24 H24A 0.9700 . ?
C24 H24B 0.9700 . ?
C23 C22 1.4324 . ?
C23 H23 0.9300 . ?
C22 H22A 0.9699 . ?
C22 H22B 0.9699 . ?
C27 C26 1.4065 . ?
C27 H27A 0.9700 . ?
C27 H27B 0.9700 . ?
C26 C25 1.381(8) . ?
C26 H26 0.9300 . ?
C25 H25A 0.9700 . ?
C25 H25B 0.9700 . ?
C28 C31 1.501(8) . ?
C28 H28A 0.9700 . ?
C28 H28B 0.9700 . ?
C29 C33 1.497(7) . ?
C29 H29A 0.9700 . ?
C29 H29B 0.9700 . ?
C30 C35 1.503(8) . ?
C30 H30A 0.9700 . ?
C30 H30B 0.9700 . ?
C36 C31 1.377(8) . ?
C36 C35 1.388(8) . ?
C36 H36 0.9300 . ?
C31 C32 1.390(7) . ?
C32 C33 1.388(8) . ?
C32 H32 0.9300 . ?
C33 C34 1.361(8) . ?
C34 C35 1.383(7) . ?
C34 H34 0.9300 . ?
C55 C56 1.3939 . ?
C55 H55A 0.9700 . ?
C55 H55B 0.9700 . ?
C56 C57 1.391(7) . ?
C56 H56 0.9300 . ?
C57 H57A 0.9700 . ?
C57 H57B 0.9700 . ?
C58 C59 1.414(10) . ?
C58 H58A 0.9700 . ?
C58 H58B 0.9700 . ?
C59 C60 1.385(10) . ?
C59 H59 0.9300 . ?
C60 H60A 0.9700 . ?
C60 H60B 0.9700 . ?
C61 C62 1.405(9) . ?
C61 H61A 0.9700 . ?
C61 H61B 0.9700 . ?
C62 C63 1.393(9) . ?
C62 H62 0.9300 . ?
C63 H63A 0.9700 . ?
C63 H63B 0.9700 . ?
C64 C67 1.493(8) . ?
C64 H64A 0.9700 . ?
C64 H64B 0.9700 . ?
C65 C69 1.498(8) . ?
C65 H65A 0.9700 . ?
C65 H65B 0.9700 . ?
C66 C71 1.511(7) . ?
C66 H66A 0.9700 . ?
C66 H66B 0.9700 . ?
C72 C67 1.377(7) . ?
C72 C71 1.386(8) . ?
C72 H72 0.9300 . ?
C67 C68 1.395(8) . ?
C68 C69 1.369(8) . ?
C68 H68 0.9300 . ?
C69 C70 1.388(7) . ?
C70 C71 1.383(8) . ?
C70 H70 0.9300 . ?
